data_7210803
loop_
_publ_author_name
'Zhao, Yi'
'Liang, Li-Li'
'Chen, Kai'
'Zhang, Ting'
'Xiao, Xin'
'Zhang, Yun-Qian'
'Tao, Zhu'
'Xue, Sai-Feng'
'Zhu, Qian-Jiang'

_publ_section_title
;
 Inorganic anion-aided coordination of lanthanide metal ions to
 cucurbituril and supramolecular self-assembly: potential applications in
 the separation of light lanthanides
;
_journal_issue 39
_journal_name_full CrystEngComm
_journal_page_first 7987
_journal_paper_doi 10.1039/c3ce40568k
_journal_volume 15
_journal_year 2013
_chemical_formula_sum 'C36 H76 Cd Cl16 N24 O29 Zn4'
_chemical_formula_weight 2250.29
_chemical_name_systematic
;
?
;
_space_group_IT_number 2
_symmetry_cell_setting triclinic
_symmetry_space_group_name_Hall '-P 1'
_symmetry_space_group_name_H-M 'P -1'
_atom_sites_solution_hydrogens geom
_atom_sites_solution_primary direct
_atom_sites_solution_secondary difmap
_audit_creation_method SHELXL-97
_cell_angle_alpha 113.108(3)
_cell_angle_beta 107.716(3)
_cell_angle_gamma 98.386(2)
_cell_formula_units_Z 1
_cell_length_a 10.5123(7)
_cell_length_b 15.0065(10)
_cell_length_c 15.3954(16)
_cell_measurement_temperature 223(2)
_cell_volume 2028.0(3)
_computing_cell_refinement 'SAINT (Bruker, 2005)'
_computing_data_collection 'APEX2 (Bruker, 2005)'
_computing_data_reduction SAINT
_computing_molecular_graphics 'Ortep-3 for Windows (Farrugia, 1997)'
_computing_publication_material 'WinGX (Farrugia, 1999)'
_computing_structure_refinement 'SHELXL97 (Sheldrick, 2008)'
_computing_structure_solution 'SHELXS97 (Sheldrick, 2008)'
_diffrn_ambient_temperature 223(2)
_diffrn_measured_fraction_theta_full 0.981
_diffrn_measured_fraction_theta_max 0.981
_diffrn_measurement_device_type 'Bruker CCD Area Detector'
_diffrn_measurement_method '\f and \w scan'
_diffrn_radiation_monochromator graphite
_diffrn_radiation_source 'fine-focus sealed tube'
_diffrn_radiation_type MoK\a
_diffrn_radiation_wavelength 0.71073
_diffrn_reflns_av_R_equivalents 0.0487
_diffrn_reflns_av_sigmaI/netI 0.0547
_diffrn_reflns_limit_h_max 12
_diffrn_reflns_limit_h_min -12
_diffrn_reflns_limit_k_max 17
_diffrn_reflns_limit_k_min -17
_diffrn_reflns_limit_l_max 18
_diffrn_reflns_limit_l_min -18
_diffrn_reflns_number 20696
_diffrn_reflns_theta_full 25.00
_diffrn_reflns_theta_max 25.00
_diffrn_reflns_theta_min 1.55
_exptl_absorpt_coefficient_mu 2.039
_exptl_absorpt_correction_T_max 0.7105
_exptl_absorpt_correction_T_min 0.6514
_exptl_absorpt_correction_type multi-scan
_exptl_absorpt_process_details 'SADABS (Bruker, 2008)'
_exptl_crystal_colour colorless
_exptl_crystal_density_diffrn 1.843
_exptl_crystal_density_method 'not measured'
_exptl_crystal_description prism
_exptl_crystal_F_000 1132
_exptl_crystal_size_max 0.23
_exptl_crystal_size_mid 0.19
_exptl_crystal_size_min 0.18
_platon_squeeze_details
;
;
_refine_diff_density_max 1.171
_refine_diff_density_min -1.827
_refine_diff_density_rms 0.230
_refine_ls_extinction_method none
_refine_ls_goodness_of_fit_ref 1.129
_refine_ls_hydrogen_treatment constr
_refine_ls_matrix_type full
_refine_ls_number_parameters 469
_refine_ls_number_reflns 7021
_refine_ls_number_restraints 0
_refine_ls_restrained_S_all 1.129
_refine_ls_R_factor_all 0.1177
_refine_ls_R_factor_gt 0.1108
_refine_ls_shift/su_max 0.000
_refine_ls_shift/su_mean 0.000
_refine_ls_structure_factor_coef Fsqd
_refine_ls_weighting_details 'calc w=1/[\s^2^(Fo^2^)+(0.1026P)^2^+67.4450P] where P=(Fo^2^+2Fc^2^)/3'
_refine_ls_weighting_scheme calc
_refine_ls_wR_factor_gt 0.3192
_refine_ls_wR_factor_ref 0.3226
_reflns_number_gt 6118
_reflns_number_total 7021
_reflns_threshold_expression >2sigma(I)
_cod_data_source_file c3ce40568k.txt
_cod_data_source_block p103
_cod_database_code 7210803

loop_
_symmetry_equiv_pos_as_xyz
'x, y, z'
'-x, -y, -z'

loop_
_atom_site_label
_atom_site_type_symbol
_atom_site_fract_x
_atom_site_fract_y
_atom_site_fract_z
_atom_site_U_iso_or_equiv
_atom_site_adp_type
_atom_site_occupancy
_atom_site_symmetry_multiplicity
_atom_site_calc_flag
_atom_site_refinement_flags
Zn1 Zn 0.11446(16) 0.33684(11) 0.67495(12) 0.0310(4) Uani 1 1 d .
Zn2 Zn 0.31090(16) 0.59371(11) 1.28726(12) 0.0310(4) Uani 1 1 d .
Cl1 Cl 0.0256(4) 0.1673(2) 0.6027(3) 0.0389(8) Uani 1 1 d .
Cl2 Cl -0.0059(4) 0.4231(3) 0.6107(3) 0.0417(8) Uani 1 1 d .
Cl3 Cl 0.1934(4) 0.4096(3) 0.8468(3) 0.0397(8) Uani 1 1 d .
Cl4 Cl 0.2917(12) 0.3613(13) 0.6510(11) 0.190(6) Uani 1 1 d .
Cl5 Cl 0.4035(4) 0.5659(3) 1.1687(3) 0.0441(9) Uani 1 1 d .
Cl6 Cl 0.3100(4) 0.7563(3) 1.3548(3) 0.0439(9) Uani 1 1 d .
Cl7 Cl 0.4148(6) 0.5430(4) 1.4012(4) 0.0672(13) Uani 1 1 d .
Cl8 Cl 0.1157(12) 0.4962(9) 1.2161(11) 0.174(5) Uani 1 1 d .
O1W O 0.9962(9) 0.2100(7) 1.0218(7) 0.032(2) Uani 1 1 d .
O2W O 0.9447(9) -0.0812(7) 0.8350(7) 0.035(2) Uani 1 1 d .
O3W O 0.9419(9) 0.2336(7) 0.8268(7) 0.037(2) Uani 1 1 d .
O4W O 0.8281(10) 0.0252(8) 0.6663(7) 0.043(2) Uani 1 1 d .
O5W O 0.8126(12) 0.0191(8) 0.9687(8) 0.051(3) Uani 1 1 d .
Cd1 Cd 0.8774(2) 0.07154(18) 0.84617(18) 0.0447(6) Uani 0.50 1 d P
C1 C 0.5942(12) 0.1721(9) 0.8466(9) 0.022(2) Uani 1 1 d .
C2 C 0.3609(11) 0.1507(8) 0.7554(8) 0.017(2) Uani 1 1 d .
H2 H 0.3256 0.1694 0.6996 0.020 Uiso 1 1 calc R
C3 C 0.4144(11) 0.2442(8) 0.8627(9) 0.021(2) Uani 1 1 d .
H3 H 0.4155 0.3082 0.8579 0.026 Uiso 1 1 calc R
C4 C 0.2191(11) 0.1276(8) 0.8407(9) 0.020(2) Uani 1 1 d .
C5 C 0.6584(12) 0.3275(9) 1.0084(9) 0.024(2) Uani 1 1 d .
H5A H 0.7523 0.3269 1.0102 0.029 Uiso 1 1 calc R
H5B H 0.6453 0.3909 1.0086 0.029 Uiso 1 1 calc R
C6 C 0.3108(12) 0.2931(9) 0.9977(9) 0.025(2) Uani 1 1 d .
H6A H 0.2160 0.2749 0.9954 0.030 Uiso 1 1 calc R
H6B H 0.3299 0.3601 1.0001 0.030 Uiso 1 1 calc R
C7 C 0.7583(11) 0.3170(8) 1.1699(9) 0.021(2) Uani 1 1 d .
C8 C 0.5550(11) 0.3670(8) 1.1420(8) 0.021(2) Uani 1 1 d .
H8 H 0.5598 0.4358 1.1485 0.025 Uiso 1 1 calc R
C9 C 0.6042(12) 0.3686(9) 1.2494(9) 0.022(2) Uani 1 1 d .
H9 H 0.6226 0.4367 1.3059 0.027 Uiso 1 1 calc R
C10 C 0.3741(12) 0.2582(9) 1.1469(9) 0.025(2) Uani 1 1 d .
C11 C 0.8241(11) 0.3408(8) 1.3487(9) 0.021(2) Uani 1 1 d .
H11A H 0.8254 0.3981 1.4088 0.025 Uiso 1 1 calc R
H11B H 0.9195 0.3521 1.3508 0.025 Uiso 1 1 calc R
C12 C 0.4760(13) 0.2773(9) 1.3225(9) 0.023(2) Uani 1 1 d .
H12A H 0.3765 0.2540 1.3085 0.028 Uiso 1 1 calc R
H12B H 0.5187 0.3421 1.3858 0.028 Uiso 1 1 calc R
C13 C 0.8437(12) 0.1731(9) 1.3271(9) 0.027(3) Uani 1 1 d .
C14 C 0.6881(11) 0.2291(8) 1.4017(9) 0.022(2) Uani 1 1 d .
H14 H 0.7152 0.2842 1.4721 0.026 Uiso 1 1 calc R
C15 C 0.7012(11) 0.1257(8) 1.4010(9) 0.020(2) Uani 1 1 d .
H15 H 0.7430 0.1336 1.4715 0.024 Uiso 1 1 calc R
C16 C 0.4674(11) 0.1074(9) 1.3079(9) 0.022(2) Uani 1 1 d .
C17 C 0.1550(12) -0.0107(8) 0.6656(9) 0.020(2) Uani 1 1 d .
H17A H 0.1399 -0.0008 0.6044 0.025 Uiso 1 1 calc R
H17B H 0.0642 -0.0263 0.6702 0.025 Uiso 1 1 calc R
C18 C 0.4893(12) 0.0384(8) 0.6667(9) 0.021(2) Uani 1 1 d .
H18A H 0.4321 0.0413 0.6049 0.026 Uiso 1 1 calc R
H18B H 0.5864 0.0525 0.6725 0.026 Uiso 1 1 calc R
N1 N 0.4827(9) 0.1171(8) 0.7546(7) 0.023(2) Uani 1 1 d .
N2 N 0.5551(9) 0.2422(7) 0.9137(7) 0.0201(19) Uani 1 1 d .
N3 N 0.2487(9) 0.0819(7) 0.7559(7) 0.0194(19) Uani 1 1 d .
N4 N 0.3148(10) 0.2200(7) 0.9045(7) 0.023(2) Uani 1 1 d .
N5 N 0.6502(10) 0.3259(7) 1.0994(7) 0.023(2) Uani 1 1 d .
N6 N 0.7315(10) 0.3394(8) 1.2561(7) 0.023(2) Uani 1 1 d .
N7 N 0.4097(9) 0.3002(7) 1.0912(7) 0.022(2) Uani 1 1 d .
N8 N 0.4885(10) 0.2938(7) 1.2382(7) 0.022(2) Uani 1 1 d .
N9 N 0.7839(10) 0.2480(7) 1.3556(8) 0.023(2) Uani 1 1 d .
N10 N 0.7884(10) 0.0969(7) 1.3453(7) 0.022(2) Uani 1 1 d .
N11 N 0.5421(10) 0.2034(7) 1.3384(7) 0.0200(19) Uani 1 1 d .
N12 N 0.5563(10) 0.0613(7) 1.3468(8) 0.024(2) Uani 1 1 d .
O1 O 0.7125(8) 0.1614(6) 0.8659(6) 0.0253(18) Uani 1 1 d .
O2 O 0.8621(9) 0.2960(7) 1.1591(7) 0.033(2) Uani 1 1 d .
O3 O 0.9334(10) 0.1740(7) 1.2908(8) 0.040(2) Uani 1 1 d .
O4 O 0.1182(8) 0.0916(6) 0.8547(7) 0.0270(18) Uani 1 1 d .
O5 O 0.2595(8) 0.2021(6) 1.1227(7) 0.0270(18) Uani 1 1 d .
O6 O 0.3401(8) 0.0698(6) 1.2583(7) 0.0292(19) Uani 1 1 d .

loop_
_atom_site_aniso_label
_atom_site_aniso_U_11
_atom_site_aniso_U_22
_atom_site_aniso_U_33
_atom_site_aniso_U_23
_atom_site_aniso_U_13
_atom_site_aniso_U_12
Zn1 0.0309(8) 0.0297(8) 0.0296(8) 0.0152(6) 0.0085(6) 0.0051(6)
Zn2 0.0335(8) 0.0317(8) 0.0309(8) 0.0149(6) 0.0155(7) 0.0109(6)
Cl1 0.0369(18) 0.0263(15) 0.0416(19) 0.0117(14) 0.0067(15) 0.0077(13)
Cl2 0.048(2) 0.0398(18) 0.0368(18) 0.0252(15) 0.0070(15) 0.0113(15)
Cl3 0.049(2) 0.0329(17) 0.0286(16) 0.0144(14) 0.0069(15) 0.0066(14)
Cl4 0.130(8) 0.270(16) 0.186(12) 0.122(12) 0.072(8) 0.041(9)
Cl5 0.057(2) 0.0433(19) 0.047(2) 0.0224(16) 0.0357(18) 0.0181(17)
Cl6 0.058(2) 0.0362(18) 0.044(2) 0.0183(16) 0.0251(18) 0.0225(16)
Cl7 0.091(3) 0.072(3) 0.049(2) 0.040(2) 0.020(2) 0.039(3)
Cl8 0.144(9) 0.154(10) 0.191(12) 0.056(9) 0.061(8) 0.037(7)
O1W 0.028(5) 0.045(5) 0.023(4) 0.015(4) 0.010(4) 0.011(4)
O2W 0.030(5) 0.035(5) 0.044(6) 0.021(4) 0.018(4) 0.007(4)
O3W 0.031(5) 0.045(6) 0.041(5) 0.027(5) 0.013(4) 0.009(4)
O4W 0.039(5) 0.049(6) 0.029(5) 0.015(4) 0.008(4) 0.005(5)
O5W 0.062(7) 0.045(6) 0.038(6) 0.017(5) 0.021(5) 0.005(5)
Cd1 0.0404(12) 0.0449(12) 0.0485(13) 0.0201(10) 0.0191(10) 0.0132(10)
C1 0.024(6) 0.026(6) 0.018(6) 0.014(5) 0.009(5) 0.003(5)
C2 0.020(5) 0.015(5) 0.022(6) 0.013(4) 0.008(4) 0.010(4)
C3 0.017(5) 0.023(6) 0.027(6) 0.010(5) 0.014(5) 0.004(4)
C4 0.016(5) 0.020(5) 0.021(6) 0.007(5) 0.008(5) 0.003(4)
C5 0.020(6) 0.024(6) 0.024(6) 0.011(5) 0.005(5) 0.001(5)
C6 0.023(6) 0.028(6) 0.021(6) 0.008(5) 0.009(5) 0.006(5)
C7 0.019(6) 0.020(5) 0.023(6) 0.012(5) 0.006(5) 0.005(4)
C8 0.020(6) 0.019(5) 0.019(6) 0.006(4) 0.007(5) 0.000(4)
C9 0.023(6) 0.024(6) 0.020(6) 0.014(5) 0.003(5) 0.008(5)
C10 0.027(6) 0.021(6) 0.028(6) 0.011(5) 0.010(5) 0.011(5)
C11 0.017(5) 0.016(5) 0.022(6) 0.007(4) 0.000(5) 0.002(4)
C12 0.031(6) 0.020(6) 0.025(6) 0.011(5) 0.014(5) 0.016(5)
C13 0.020(6) 0.025(6) 0.026(6) 0.007(5) 0.008(5) -0.001(5)
C14 0.020(6) 0.017(5) 0.020(6) 0.005(4) 0.002(5) 0.007(4)
C15 0.020(5) 0.020(5) 0.018(5) 0.008(4) 0.008(5) 0.006(4)
C16 0.016(6) 0.029(6) 0.022(6) 0.012(5) 0.010(5) 0.003(5)
C17 0.023(6) 0.020(5) 0.019(5) 0.009(4) 0.007(5) 0.007(4)
C18 0.024(6) 0.016(5) 0.030(6) 0.014(5) 0.013(5) 0.008(4)
N1 0.014(4) 0.030(5) 0.018(5) 0.006(4) 0.008(4) 0.003(4)
N2 0.018(5) 0.018(5) 0.021(5) 0.009(4) 0.004(4) 0.004(4)
N3 0.012(4) 0.018(4) 0.025(5) 0.005(4) 0.009(4) 0.005(4)
N4 0.021(5) 0.025(5) 0.023(5) 0.010(4) 0.011(4) 0.001(4)
N5 0.022(5) 0.026(5) 0.019(5) 0.012(4) 0.006(4) 0.005(4)
N6 0.015(5) 0.030(5) 0.016(5) 0.007(4) 0.001(4) 0.005(4)
N7 0.017(5) 0.027(5) 0.021(5) 0.011(4) 0.007(4) 0.007(4)
N8 0.019(5) 0.025(5) 0.025(5) 0.015(4) 0.007(4) 0.006(4)
N9 0.022(5) 0.020(5) 0.027(5) 0.010(4) 0.014(4) 0.003(4)
N10 0.024(5) 0.025(5) 0.023(5) 0.012(4) 0.015(4) 0.007(4)
N11 0.023(5) 0.016(4) 0.023(5) 0.011(4) 0.009(4) 0.007(4)
N12 0.018(5) 0.021(5) 0.028(5) 0.009(4) 0.006(4) 0.004(4)
O1 0.024(4) 0.021(4) 0.030(5) 0.013(4) 0.009(4) 0.008(3)
O2 0.024(4) 0.045(5) 0.035(5) 0.021(4) 0.014(4) 0.015(4)
O3 0.042(5) 0.028(5) 0.056(6) 0.013(4) 0.037(5) 0.008(4)
O4 0.017(4) 0.025(4) 0.033(5) 0.011(4) 0.009(4) 0.002(3)
O5 0.016(4) 0.030(4) 0.034(5) 0.016(4) 0.008(4) 0.005(3)
O6 0.022(4) 0.028(4) 0.038(5) 0.018(4) 0.009(4) 0.006(4)

loop_
_atom_type_symbol
_atom_type_description
_atom_type_scat_dispersion_real
_atom_type_scat_dispersion_imag
_atom_type_scat_source
C C 0.0033 0.0016 'International Tables Vol C Tables 4.2.6.8 and 6.1.1.4'
H H 0.0000 0.0000 'International Tables Vol C Tables 4.2.6.8 and 6.1.1.4'
N N 0.0061 0.0033 'International Tables Vol C Tables 4.2.6.8 and 6.1.1.4'
O O 0.0106 0.0060 'International Tables Vol C Tables 4.2.6.8 and 6.1.1.4'
Zn Zn 0.2839 1.4301 'International Tables Vol C Tables 4.2.6.8 and 6.1.1.4'
Cd Cd -0.8075 1.2024 'International Tables Vol C Tables 4.2.6.8 and 6.1.1.4'
Cl Cl 0.1484 0.1585 'International Tables Vol C Tables 4.2.6.8 and 6.1.1.4'

loop_
_geom_angle_atom_site_label_1
_geom_angle_atom_site_label_2
_geom_angle_atom_site_label_3
_geom_angle
_geom_angle_site_symmetry_1
_geom_angle_site_symmetry_3
Cl4 Zn1 Cl2 103.5(4) . .
Cl4 Zn1 Cl3 102.8(4) . .
Cl2 Zn1 Cl3 111.88(15) . .
Cl4 Zn1 Cl1 105.4(5) . .
Cl2 Zn1 Cl1 119.13(15) . .
Cl3 Zn1 Cl1 112.07(14) . .
Cl8 Zn2 Cl7 101.6(4) . .
Cl8 Zn2 Cl6 111.7(4) . .
Cl7 Zn2 Cl6 115.30(18) . .
Cl8 Zn2 Cl5 107.3(4) . .
Cl7 Zn2 Cl5 111.24(19) . .
Cl6 Zn2 Cl5 109.26(15) . .
O1 Cd1 O4W 98.2(3) . .
O1 Cd1 O1W 76.3(3) . .
O4W Cd1 O1W 144.2(3) . .
O1 Cd1 O6 80.1(3) . 2_657
O4W Cd1 O6 72.4(3) . 2_657
O1W Cd1 O6 138.5(3) . 2_657
O1 Cd1 O2W 147.2(3) . .
O4W Cd1 O2W 93.5(4) . .
O1W Cd1 O2W 110.3(3) . .
O6 Cd1 O2W 74.4(3) 2_657 .
O1 Cd1 O4 142.7(3) . 1_655
O4W Cd1 O4 81.2(3) . 1_655
O1W Cd1 O4 82.7(3) . 1_655
O6 Cd1 O4 133.2(3) 2_657 1_655
O2W Cd1 O4 69.3(3) . 1_655
O1 Cd1 O5W 82.5(3) . .
O4W Cd1 O5W 145.1(4) . .
O1W Cd1 O5W 70.1(3) . .
O6 Cd1 O5W 73.4(3) 2_657 .
O2W Cd1 O5W 70.7(4) . .
O4 Cd1 O5W 118.7(4) 1_655 .
O1 Cd1 O3W 69.5(3) . .
O4W Cd1 O3W 70.3(3) . .
O1W Cd1 O3W 74.7(3) . .
O6 Cd1 O3W 126.9(3) 2_657 .
O2W Cd1 O3W 143.1(3) . .
O4 Cd1 O3W 75.5(3) 1_655 .
O5W Cd1 O3W 139.3(4) . .
O1 C1 N1 125.4(11) . .
O1 C1 N2 125.5(10) . .
N1 C1 N2 109.1(10) . .
N1 C2 N3 115.2(9) . .
N1 C2 C3 103.9(8) . .
N3 C2 C3 103.2(8) . .
N1 C2 H2 111.3 . .
N3 C2 H2 111.3 . .
C3 C2 H2 111.3 . .
N4 C3 N2 114.4(10) . .
N4 C3 C2 102.9(8) . .
N2 C3 C2 102.7(8) . .
N4 C3 H3 112.0 . .
N2 C3 H3 112.0 . .
C2 C3 H3 112.0 . .
O4 C4 N4 125.5(10) . .
O4 C4 N3 125.5(10) . .
N4 C4 N3 109.0(9) . .
N5 C5 N2 113.2(9) . .
N5 C5 H5A 108.9 . .
N2 C5 H5A 108.9 . .
N5 C5 H5B 108.9 . .
N2 C5 H5B 108.9 . .
H5A C5 H5B 107.8 . .
N4 C6 N7 114.1(10) . .
N4 C6 H6A 108.7 . .
N7 C6 H6A 108.7 . .
N4 C6 H6B 108.7 . .
N7 C6 H6B 108.7 . .
H6A C6 H6B 107.6 . .
O2 C7 N6 125.7(11) . .
O2 C7 N5 126.5(11) . .
N6 C7 N5 107.8(10) . .
N5 C8 N7 115.2(9) . .
N5 C8 C9 103.7(9) . .
N7 C8 C9 102.0(9) . .
N5 C8 H8 111.7 . .
N7 C8 H8 111.7 . .
C9 C8 H8 111.7 . .
N8 C9 N6 114.9(9) . .
N8 C9 C8 103.2(9) . .
N6 C9 C8 102.0(9) . .
N8 C9 H9 112.0 . .
N6 C9 H9 112.0 . .
C8 C9 H9 112.0 . .
O5 C10 N7 126.1(11) . .
O5 C10 N8 126.0(11) . .
N7 C10 N8 107.9(10) . .
N6 C11 N9 113.5(9) . .
N6 C11 H11A 108.9 . .
N9 C11 H11A 108.9 . .
N6 C11 H11B 108.9 . .
N9 C11 H11B 108.9 . .
H11A C11 H11B 107.7 . .
N8 C12 N11 113.2(9) . .
N8 C12 H12A 108.9 . .
N11 C12 H12A 108.9 . .
N8 C12 H12B 108.9 . .
N11 C12 H12B 108.9 . .
H12A C12 H12B 107.8 . .
O3 C13 N9 125.2(11) . .
O3 C13 N10 125.9(12) . .
N9 C13 N10 108.9(10) . .
N11 C14 N9 114.7(10) . .
N11 C14 C15 102.8(9) . .
N9 C14 C15 101.9(9) . .
N11 C14 H14 112.2 . .
N9 C14 H14 112.2 . .
C15 C14 H14 112.2 . .
N10 C15 N12 114.3(9) . .
N10 C15 C14 103.7(9) . .
N12 C15 C14 102.4(9) . .
N10 C15 H15 111.9 . .
N12 C15 H15 111.9 . .
C14 C15 H15 111.9 . .
O6 C16 N11 125.6(11) . .
O6 C16 N12 125.9(11) . .
N11 C16 N12 108.4(9) . .
N3 C17 N10 111.6(9) . 2_657
N3 C17 H17A 109.3 . .
N10 C17 H17A 109.3 2_657 .
N3 C17 H17B 109.3 . .
N10 C17 H17B 109.3 2_657 .
H17A C17 H17B 108.0 . .
N12 C18 N1 115.1(10) 2_657 .
N12 C18 H18A 108.5 2_657 .
N1 C18 H18A 108.5 . .
N12 C18 H18B 108.5 2_657 .
N1 C18 H18B 108.5 . .
H18A C18 H18B 107.5 . .
C1 N1 C18 123.3(10) . .
C1 N1 C2 112.0(9) . .
C18 N1 C2 124.7(9) . .
C1 N2 C5 121.4(9) . .
C1 N2 C3 111.6(9) . .
C5 N2 C3 122.8(9) . .
C4 N3 C17 123.1(9) . .
C4 N3 C2 111.7(9) . .
C17 N3 C2 122.9(9) . .
C4 N4 C6 124.7(9) . .
C4 N4 C3 112.5(9) . .
C6 N4 C3 122.4(9) . .
C7 N5 C5 122.2(10) . .
C7 N5 C8 112.3(9) . .
C5 N5 C8 122.3(10) . .
C7 N6 C11 124.0(10) . .
C7 N6 C9 113.4(9) . .
C11 N6 C9 122.5(9) . .
C10 N7 C6 123.9(10) . .
C10 N7 C8 113.5(9) . .
C6 N7 C8 122.0(9) . .
C10 N8 C9 112.8(9) . .
C10 N8 C12 121.1(10) . .
C9 N8 C12 124.1(9) . .
C13 N9 C11 122.0(9) . .
C13 N9 C14 113.0(9) . .
C11 N9 C14 124.7(9) . .
C13 N10 C15 111.7(10) . .
C13 N10 C17 121.8(9) . 2_657
C15 N10 C17 124.4(9) . 2_657
C16 N11 C14 113.5(9) . .
C16 N11 C12 122.3(10) . .
C14 N11 C12 123.5(9) . .
C16 N12 C18 123.1(9) . 2_657
C16 N12 C15 112.4(9) . .
C18 N12 C15 124.5(10) 2_657 .
C1 O1 Cd1 155.5(8) . .
C4 O4 Cd1 152.4(8) . 1_455
C16 O6 Cd1 154.1(8) . 2_657

loop_
_geom_bond_atom_site_label_1
_geom_bond_atom_site_label_2
_geom_bond_distance
_geom_bond_site_symmetry_2
Zn1 Cl4 2.017(12) .
Zn1 Cl2 2.231(4) .
Zn1 Cl3 2.239(4) .
Zn1 Cl1 2.244(4) .
Zn2 Cl8 2.013(12) .
Zn2 Cl7 2.230(5) .
Zn2 Cl6 2.248(4) .
Zn2 Cl5 2.249(4) .
O1W Cd1 2.443(9) .
O2W Cd1 2.455(10) .
O3W Cd1 2.583(10) .
O4W Cd1 2.436(10) .
O5W Cd1 2.536(11) .
Cd1 O1 2.365(8) .
Cd1 O6 2.446(9) 2_657
Cd1 O4 2.462(8) 1_655
C1 O1 1.238(14) .
C1 N1 1.360(15) .
C1 N2 1.369(15) .
C2 N1 1.446(14) .
C2 N3 1.454(14) .
C2 C3 1.549(15) .
C2 H2 0.9900 .
C3 N4 1.458(14) .
C3 N2 1.460(14) .
C3 H3 0.9900 .
C4 O4 1.236(14) .
C4 N4 1.349(14) .
C4 N3 1.370(14) .
C5 N5 1.438(15) .
C5 N2 1.452(14) .
C5 H5A 0.9800 .
C5 H5B 0.9800 .
C6 N4 1.442(15) .
C6 N7 1.450(15) .
C6 H6A 0.9800 .
C6 H6B 0.9800 .
C7 O2 1.219(14) .
C7 N6 1.364(15) .
C7 N5 1.378(15) .
C8 N5 1.440(15) .
C8 N7 1.470(14) .
C8 C9 1.563(16) .
C8 H8 0.9900 .
C9 N8 1.447(15) .
C9 N6 1.455(15) .
C9 H9 0.9900 .
C10 O5 1.218(15) .
C10 N7 1.351(16) .
C10 N8 1.379(15) .
C11 N6 1.451(15) .
C11 N9 1.450(14) .
C11 H11A 0.9800 .
C11 H11B 0.9800 .
C12 N8 1.451(15) .
C12 N11 1.451(14) .
C12 H12A 0.9800 .
C12 H12B 0.9800 .
C13 O3 1.234(15) .
C13 N9 1.356(16) .
C13 N10 1.371(15) .
C14 N11 1.441(14) .
C14 N9 1.451(15) .
C14 C15 1.573(15) .
C14 H14 0.9900 .
C15 N10 1.438(14) .
C15 N12 1.454(14) .
C15 H15 0.9900 .
C16 O6 1.229(14) .
C16 N11 1.353(15) .
C16 N12 1.372(15) .
C17 N3 1.444(14) .
C17 N10 1.474(14) 2_657
C17 H17A 0.9800 .
C17 H17B 0.9800 .
C18 N12 1.414(14) 2_657
C18 N1 1.434(14) .
C18 H18A 0.9800 .
C18 H18B 0.9800 .
N10 C17 1.474(14) 2_657
N12 C18 1.414(14) 2_657
O4 Cd1 2.462(8) 1_455
O6 Cd1 2.446(8) 2_657

loop_
_platon_squeeze_void_nr
_platon_squeeze_void_average_x
_platon_squeeze_void_average_y
_platon_squeeze_void_average_z
_platon_squeeze_void_volume
_platon_squeeze_void_count_electrons
_platon_squeeze_void_content
1 -0.001 0.500 1.000 37 16 ' '
2 0.242 0.280 0.429 79 31 ' '
3 0.500 1.000 1.000 90 26 ' '
4 0.756 0.720 0.570 79 31 ' '
